data_7203684
loop_
_publ_author_name
'Stock, Norbert'
'Bein, Thomas'

_publ_section_title
;
 High-throughput investigation of metal carboxyarylphosphonate hybrid
 compounds
;
_journal_issue 13
_journal_name_full 'Journal of Materials Chemistry'
_journal_page_first 1384
_journal_paper_doi 10.1039/b413318h
_journal_volume 15
_journal_year 2005
_chemical_formula_sum 'C8 H9 Mn O6 P'
_chemical_formula_weight 287.06
_chemical_name_systematic
; 
 ? 
;
_space_group_IT_number 29
_symmetry_space_group_name_Hall 'P 2c -2ac'
_symmetry_space_group_name_H-M 'P c a 21'
_atom_sites_solution_hydrogens geom
_atom_sites_solution_primary direct
_atom_sites_solution_secondary difmap
_audit_creation_method SHELXL-97
_cell_angle_alpha 90.00
_cell_angle_beta 90.00
_cell_angle_gamma 90.00
_cell_formula_units_Z 8
_cell_length_a 9.82610(10)
_cell_length_b 5.83930(10)
_cell_length_c 35.2520(4)
_cell_measurement_temperature 293(2)
_cell_volume 2022.67(5)
_computing_structure_refinement 'SHELXL-97 (Sheldrick, 1997)'
_computing_structure_solution 'SHELXS-97 (Sheldrick, 1990)'
_diffrn_ambient_temperature 293(2)
_diffrn_measured_fraction_theta_full 0.999
_diffrn_measured_fraction_theta_max 0.999
_diffrn_radiation_monochromator graphite
_diffrn_radiation_source 'fine-focus sealed tube'
_diffrn_radiation_type MoK\a
_diffrn_radiation_wavelength 0.71073
_diffrn_reflns_av_R_equivalents 0.0578
_diffrn_reflns_av_sigmaI/netI 0.0534
_diffrn_reflns_limit_h_max 12
_diffrn_reflns_limit_h_min -12
_diffrn_reflns_limit_k_max 7
_diffrn_reflns_limit_k_min -5
_diffrn_reflns_limit_l_max 45
_diffrn_reflns_limit_l_min -45
_diffrn_reflns_number 23964
_diffrn_reflns_theta_full 27.48
_diffrn_reflns_theta_max 27.48
_diffrn_reflns_theta_min 3.47
_exptl_absorpt_coefficient_mu 1.472
_exptl_crystal_colour colourless
_exptl_crystal_density_diffrn 1.885
_exptl_crystal_density_method 'not measured'
_exptl_crystal_description platelet
_exptl_crystal_F_000 1160
_exptl_crystal_size_max 0.18
_exptl_crystal_size_mid 0.12
_exptl_crystal_size_min 0.02
_refine_diff_density_max 2.143
_refine_diff_density_min -0.846
_refine_diff_density_rms 0.193
_refine_ls_abs_structure_details 'Flack H D (1983), Acta Cryst. A39, 876-881'
_refine_ls_abs_structure_Flack 0.51(8)
_refine_ls_extinction_method none
_refine_ls_goodness_of_fit_ref 1.107
_refine_ls_hydrogen_treatment mixed
_refine_ls_matrix_type full
_refine_ls_number_parameters 130
_refine_ls_number_reflns 4626
_refine_ls_number_restraints 1
_refine_ls_restrained_S_all 1.107
_refine_ls_R_factor_all 0.1063
_refine_ls_R_factor_gt 0.0736
_refine_ls_shift/su_max 0.000
_refine_ls_shift/su_mean 0.000
_refine_ls_structure_factor_coef Fsqd
_refine_ls_weighting_details 'calc w=1/[\s^2^(Fo^2^)+(0.1204P)^2^+6.6247P] where P=(Fo^2^+2Fc^2^)/3'
_refine_ls_weighting_scheme calc
_refine_ls_wR_factor_gt 0.2050
_refine_ls_wR_factor_ref 0.2288
_reflns_number_gt 3053
_reflns_number_total 4626
_reflns_threshold_expression >2sigma(I)
_cod_data_source_file b413318h.txt
_cod_data_source_block Mn(O3PCH2C6H4COOH)_H2O
_cod_database_code 7203684

loop_
_symmetry_equiv_pos_as_xyz
'x, y, z'
'-x+1/2, y, z+1/2'
'x+1/2, -y, z'
'-x, -y, z+1/2'

loop_
_atom_site_label
_atom_site_type_symbol
_atom_site_fract_x
_atom_site_fract_y
_atom_site_fract_z
_atom_site_U_iso_or_equiv
_atom_site_adp_type
_atom_site_occupancy
_atom_site_symmetry_multiplicity
_atom_site_calc_flag
_atom_site_refinement_flags
_atom_site_disorder_assembly
_atom_site_disorder_group
Mn1 Mn 0.90178(19) 0.49337(17) 0.06871(4) 0.0141(5) Uiso 1 1 d . . .
Mn2 Mn 0.65115(17) 1.00056(17) 0.05564(3) 0.0110(4) Uiso 1 1 d . . .
P1 P 0.6230(3) 0.4968(3) 0.01418(9) 0.0080(6) Uiso 1 1 d . . .
P2 P 0.3734(4) 1.0099(3) 0.10998(10) 0.0149(7) Uiso 1 1 d . . .
C1 C 0.3290(9) 0.9694(13) 0.1593(3) 0.017(2) Uiso 1 1 d . . .
C2 C 0.5796(11) 0.5482(19) -0.0354(3) 0.031(2) Uiso 1 1 d . . .
C3 C 0.3872(9) 1.1183(16) 0.1886(3) 0.027(2) Uiso 1 1 d . . .
C4 C 0.5035(11) 1.0455(18) 0.2087(3) 0.028(2) Uiso 1 1 d . . .
C5 C 0.3677(15) 1.4751(18) 0.2253(5) 0.045(4) Uiso 1 1 d . . .
C6 C 0.3245(9) 1.3282(16) 0.1965(3) 0.027(2) Uiso 1 1 d . . .
C7 C 0.5556(10) 1.1897(16) 0.2372(3) 0.037(2) Uiso 1 1 d . . .
C8 C 0.4890(10) 1.4063(17) 0.2457(3) 0.032(2) Uiso 1 1 d . . .
C9 C 0.6371(9) 0.3874(16) -0.0637(3) 0.026(2) Uiso 1 1 d . . .
C10 C 0.6294(10) 0.0270(14) -0.1006(3) 0.019(2) Uiso 1 1 d . . .
C11 C 0.7525(12) 0.4568(19) -0.0848(3) 0.037(3) Uiso 1 1 d . . .
C12 C 0.7411(10) 0.1054(17) -0.1208(3) 0.036(2) Uiso 1 1 d . . .
C13 C 0.5727(10) 0.1804(18) -0.0723(3) 0.035(2) Uiso 1 1 d . . .
C14 C 0.8057(10) 0.3096(16) -0.1129(3) 0.033(2) Uiso 1 1 d . . .
C15 C 0.5443(12) 1.5424(19) 0.2762(3) 0.033(3) Uiso 1 1 d . . .
C16 C 0.7986(13) -0.0375(19) -0.1515(4) 0.038(3) Uiso 1 1 d . . .
O1 O 0.7733(9) 0.4819(10) 0.0185(3) 0.025(2) Uiso 1 1 d . . .
O2 O 0.3000(6) 1.2259(9) 0.09560(16) 0.0141(14) Uiso 1 1 d . . .
O3 O 0.3066(6) 0.8045(10) 0.08987(18) 0.0179(15) Uiso 1 1 d . . .
O4 O 0.5495(7) 0.2856(11) 0.03030(18) 0.0218(17) Uiso 1 1 d . . .
O5 O 0.5275(7) 1.0199(8) 0.1049(2) 0.0128(17) Uiso 1 1 d . . .
O6 O 0.6420(9) 1.5019(10) 0.2930(3) 0.039(2) Uiso 1 1 d . . .
O7 O 0.4759(8) 1.7251(15) 0.2855(3) 0.064(2) Uiso 1 1 d . . .
O8 O 0.7247(8) -0.2228(13) -0.1601(3) 0.056(2) Uiso 1 1 d . . .
O9 O 0.9180(8) 0.0020(9) -0.1658(3) 0.028(2) Uiso 1 1 d . . .
O10 O 1.0609(9) 0.4956(8) 0.1157(3) 0.022(2) Uiso 1 1 d . . .
O11 O 0.7996(8) 0.9906(8) 0.0079(3) 0.019(2) Uiso 1 1 d . . .
O12 O 0.5569(6) 0.6991(10) 0.03621(18) 0.0167(14) Uiso 1 1 d . . .

loop_
_atom_type_symbol
_atom_type_description
_atom_type_scat_dispersion_real
_atom_type_scat_dispersion_imag
_atom_type_scat_source
Mn Mn 0.3368 0.7283 'International Tables Vol C Tables 4.2.6.8 and 6.1.1.4'
P P 0.1023 0.0942 'International Tables Vol C Tables 4.2.6.8 and 6.1.1.4'
O O 0.0106 0.0060 'International Tables Vol C Tables 4.2.6.8 and 6.1.1.4'
C C 0.0033 0.0016 'International Tables Vol C Tables 4.2.6.8 and 6.1.1.4'
H H 0.0000 0.0000 'International Tables Vol C Tables 4.2.6.8 and 6.1.1.4'

loop_
_geom_angle_atom_site_label_1
_geom_angle_atom_site_label_2
_geom_angle_atom_site_label_3
_geom_angle
_geom_angle_site_symmetry_1
_geom_angle_site_symmetry_3
_geom_angle_publ_flag
O3 Mn1 O2 105.5(3) 3_565 3_575 ?
O3 Mn1 O1 90.3(3) 3_565 . ?
O2 Mn1 O1 96.5(3) 3_575 . ?
O3 Mn1 O12 94.0(3) 3_565 3_565 ?
O2 Mn1 O12 160.0(2) 3_575 3_565 ?
O1 Mn1 O12 87.9(3) . 3_565 ?
O3 Mn1 O10 93.0(3) 3_565 . ?
O2 Mn1 O10 89.7(2) 3_575 . ?
O1 Mn1 O10 172.0(4) . . ?
O12 Mn1 O10 84.6(3) 3_565 . ?
O3 Mn1 O4 157.3(2) 3_565 3_565 ?
O2 Mn1 O4 97.0(3) 3_575 3_565 ?
O1 Mn1 O4 84.7(3) . 3_565 ?
O12 Mn1 O4 63.8(3) 3_565 3_565 ?
O10 Mn1 O4 89.5(3) . 3_565 ?
O3 Mn1 P1 125.59(18) 3_565 3_565 ?
O2 Mn1 P1 128.89(17) 3_575 3_565 ?
O1 Mn1 P1 84.1(2) . 3_565 ?
O12 Mn1 P1 31.94(16) 3_565 3_565 ?
O10 Mn1 P1 88.1(3) . 3_565 ?
O4 Mn1 P1 31.94(16) 3_565 3_565 ?
O12 Mn2 O5 93.4(2) . . ?
O12 Mn2 O4 108.0(3) . 1_565 ?
O5 Mn2 O4 91.9(2) . 1_565 ?
O12 Mn2 O11 91.1(3) . . ?
O5 Mn2 O11 173.9(3) . . ?
O4 Mn2 O11 90.6(3) 1_565 . ?
O12 Mn2 O3 153.5(2) . 3_575 ?
O5 Mn2 O3 85.6(2) . 3_575 ?
O4 Mn2 O3 98.5(3) 1_565 3_575 ?
O11 Mn2 O3 88.5(3) . 3_575 ?
O12 Mn2 O2 89.9(2) . 3_575 ?
O5 Mn2 O2 84.2(2) . 3_575 ?
O4 Mn2 O2 161.8(2) 1_565 3_575 ?
O11 Mn2 O2 91.7(2) . 3_575 ?
O3 Mn2 O2 63.6(2) 3_575 3_575 ?
O12 Mn2 P2 121.87(18) . 3_575 ?
O5 Mn2 P2 83.8(2) . 3_575 ?
O4 Mn2 P2 130.04(18) 1_565 3_575 ?
O11 Mn2 P2 90.3(3) . 3_575 ?
O3 Mn2 P2 31.65(16) 3_575 3_575 ?
O2 Mn2 P2 31.97(14) 3_575 3_575 ?
O1 P1 O4 112.4(4) . . ?
O1 P1 O12 114.1(4) . . ?
O4 P1 O12 103.2(4) . . ?
O1 P1 C2 109.9(5) . . ?
O4 P1 C2 112.1(5) . . ?
O12 P1 C2 104.8(5) . . ?
O1 P1 Mn1 132.6(4) . 3_465 ?
O4 P1 Mn1 54.5(3) . 3_465 ?
O12 P1 Mn1 48.8(2) . 3_465 ?
C2 P1 Mn1 117.1(4) . 3_465 ?
O5 P2 O3 113.5(4) . . ?
O5 P2 O2 113.3(3) . . ?
O3 P2 O2 106.7(4) . . ?
O5 P2 C1 110.9(5) . . ?
O3 P2 C1 103.8(4) . . ?
O2 P2 C1 108.1(4) . . ?
O5 P2 Mn2 132.1(4) . 3_475 ?
O3 P2 Mn2 50.2(2) . 3_475 ?
O2 P2 Mn2 56.5(2) . 3_475 ?
C1 P2 Mn2 116.7(3) . 3_475 ?
C3 C1 P2 120.4(7) . . ?
C9 C2 P1 116.9(8) . . ?
C6 C3 C4 121.5(9) . . ?
C6 C3 C1 119.1(8) . . ?
C4 C3 C1 119.4(8) . . ?
C3 C4 C7 118.2(9) . . ?
C6 C5 C8 116.1(10) . . ?
C3 C6 C5 123.3(9) . . ?
C4 C7 C8 120.1(9) . . ?
C5 C8 C15 121.7(10) . . ?
C5 C8 C7 120.7(9) . . ?
C15 C8 C7 117.5(9) . . ?
C13 C9 C11 119.8(9) . . ?
C13 C9 C2 121.4(9) . . ?
C11 C9 C2 118.5(9) . . ?
C12 C10 C13 116.9(9) . . ?
C14 C11 C9 119.4(10) . . ?
C14 C12 C10 123.1(9) . . ?
C14 C12 C16 117.4(9) . . ?
C10 C12 C16 119.4(9) . . ?
C9 C13 C10 120.6(9) . . ?
C12 C14 C11 119.8(10) . . ?
O6 C15 O7 117.9(11) . . ?
O6 C15 C8 125.7(11) . . ?
O7 C15 C8 116.3(10) . . ?
O9 C16 O8 123.1(10) . . ?
O9 C16 C12 122.0(10) . . ?
O8 C16 C12 114.5(10) . . ?
P1 O1 Mn1 131.2(6) . . ?
P2 O2 Mn1 123.7(4) . 3_475 ?
P2 O2 Mn2 91.5(3) . 3_475 ?
Mn1 O2 Mn2 116.3(3) 3_475 3_475 ?
P2 O3 Mn1 128.0(4) . 3_465 ?
P2 O3 Mn2 98.1(3) . 3_475 ?
Mn1 O3 Mn2 121.8(3) 3_465 3_475 ?
P1 O4 Mn2 124.0(4) . 1_545 ?
P1 O4 Mn1 93.6(3) . 3_465 ?
Mn2 O4 Mn1 118.2(3) 1_545 3_465 ?
P2 O5 Mn2 131.4(5) . . ?
P1 O12 Mn2 127.9(4) . . ?
P1 O12 Mn1 99.2(3) . 3_465 ?
Mn2 O12 Mn1 124.0(3) . 3_465 ?

loop_
_geom_bond_atom_site_label_1
_geom_bond_atom_site_label_2
_geom_bond_distance
_geom_bond_site_symmetry_2
_geom_bond_publ_flag
Mn1 O3 2.111(6) 3_565 ?
Mn1 O2 2.141(6) 3_575 ?
Mn1 O1 2.174(10) . ?
Mn1 O12 2.214(6) 3_565 ?
Mn1 O10 2.277(10) . ?
Mn1 O4 2.368(7) 3_565 ?
Mn1 P1 2.903(4) 3_565 ?
Mn2 O12 2.103(6) . ?
Mn2 O5 2.123(8) . ?
Mn2 O4 2.137(7) 1_565 ?
Mn2 O11 2.229(9) . ?
Mn2 O3 2.255(6) 3_575 ?
Mn2 O2 2.423(6) 3_575 ?
Mn2 P2 2.905(4) 3_575 ?
P1 O1 1.487(9) . ?
P1 O4 1.538(7) . ?
P1 O12 1.556(7) . ?
P1 C2 1.823(13) . ?
P1 Mn1 2.903(4) 3_465 ?
P2 O5 1.526(8) . ?
P2 O3 1.540(7) . ?
P2 O2 1.539(6) . ?
P2 C1 1.809(11) . ?
P2 Mn2 2.905(4) 3_475 ?
C1 C3 1.466(13) . ?
C2 C9 1.483(15) . ?
C3 C6 1.399(13) . ?
C3 C4 1.409(14) . ?
C4 C7 1.409(14) . ?
C5 C6 1.396(17) . ?
C5 C8 1.448(17) . ?
C7 C8 1.455(13) . ?
C8 C15 1.444(15) . ?
C9 C13 1.398(13) . ?
C9 C11 1.414(15) . ?
C10 C12 1.386(14) . ?
C10 C13 1.452(14) . ?
C11 C14 1.413(14) . ?
C12 C14 1.379(13) . ?
C12 C16 1.477(16) . ?
C15 O6 1.154(15) . ?
C15 O7 1.302(12) . ?
C16 O9 1.299(15) . ?
C16 O8 1.338(12) . ?
O2 Mn1 2.141(6) 3_475 ?
O2 Mn2 2.423(6) 3_475 ?
O3 Mn1 2.111(6) 3_465 ?
O3 Mn2 2.255(6) 3_475 ?
O4 Mn2 2.137(7) 1_545 ?
O4 Mn1 2.368(7) 3_465 ?
O12 Mn1 2.214(6) 3_465 ?

loop_
_geom_torsion_atom_site_label_1
_geom_torsion_atom_site_label_2
_geom_torsion_atom_site_label_3
_geom_torsion_atom_site_label_4
_geom_torsion
_geom_torsion_site_symmetry_1
_geom_torsion_site_symmetry_2
_geom_torsion_site_symmetry_3
_geom_torsion_site_symmetry_4
_geom_torsion_publ_flag
O5 P2 C1 C3 50.9(8) . . . . ?
O3 P2 C1 C3 173.1(7) . . . . ?
O2 P2 C1 C3 -73.8(8) . . . . ?
Mn2 P2 C1 C3 -134.8(7) 3_475 . . . ?
O1 P1 C2 C9 53.4(9) . . . . ?
O4 P1 C2 C9 -72.4(9) . . . . ?
O12 P1 C2 C9 176.4(7) . . . . ?
Mn1 P1 C2 C9 -132.6(7) 3_465 . . . ?
P2 C1 C3 C6 85.1(10) . . . . ?
P2 C1 C3 C4 -95.9(10) . . . . ?
C6 C3 C4 C7 0.3(15) . . . . ?
C1 C3 C4 C7 -178.7(9) . . . . ?
C4 C3 C6 C5 -2.8(16) . . . . ?
C1 C3 C6 C5 176.2(11) . . . . ?
C8 C5 C6 C3 4.0(17) . . . . ?
C3 C4 C7 C8 0.5(15) . . . . ?
C6 C5 C8 C15 -179.8(10) . . . . ?
C6 C5 C8 C7 -3.1(17) . . . . ?
C4 C7 C8 C5 0.9(15) . . . . ?
C4 C7 C8 C15 177.7(10) . . . . ?
P1 C2 C9 C13 85.2(11) . . . . ?
P1 C2 C9 C11 -100.8(11) . . . . ?
C13 C9 C11 C14 -3.5(15) . . . . ?
C2 C9 C11 C14 -177.6(10) . . . . ?
C13 C10 C12 C14 5.7(15) . . . . ?
C13 C10 C12 C16 -176.6(10) . . . . ?
C11 C9 C13 C10 5.0(15) . . . . ?
C2 C9 C13 C10 179.0(9) . . . . ?
C12 C10 C13 C9 -6.0(15) . . . . ?
C10 C12 C14 C11 -4.4(16) . . . . ?
C16 C12 C14 C11 177.9(10) . . . . ?
C9 C11 C14 C12 3.1(16) . . . . ?
C5 C8 C15 O6 -177.9(12) . . . . ?
C7 C8 C15 O6 5.3(17) . . . . ?
C5 C8 C15 O7 2.8(16) . . . . ?
C7 C8 C15 O7 -174.0(10) . . . . ?
C14 C12 C16 O9 12.6(16) . . . . ?
C10 C12 C16 O9 -165.2(11) . . . . ?
C14 C12 C16 O8 -174.3(10) . . . . ?
C10 C12 C16 O8 7.9(15) . . . . ?
O4 P1 O1 Mn1 -68.6(6) . . . . ?
O12 P1 O1 Mn1 48.5(6) . . . . ?
C2 P1 O1 Mn1 165.8(5) . . . . ?
Mn1 P1 O1 Mn1 -6.9(6) 3_465 . . . ?
O3 Mn1 O1 P1 61.6(5) 3_565 . . . ?
O2 Mn1 O1 P1 -44.1(5) 3_575 . . . ?
O12 Mn1 O1 P1 155.6(5) 3_565 . . . ?
O10 Mn1 O1 P1 175.7(11) . . . . ?
O4 Mn1 O1 P1 -140.6(5) 3_565 . . . ?
P1 Mn1 O1 P1 -172.6(4) 3_565 . . . ?
O5 P2 O2 Mn1 2.8(6) . . . 3_475 ?
O3 P2 O2 Mn1 -122.8(4) . . . 3_475 ?
C1 P2 O2 Mn1 126.1(5) . . . 3_475 ?
Mn2 P2 O2 Mn1 -123.3(4) 3_475 . . 3_475 ?
O5 P2 O2 Mn2 126.1(4) . . . 3_475 ?
O3 P2 O2 Mn2 0.5(4) . . . 3_475 ?
C1 P2 O2 Mn2 -110.6(4) . . . 3_475 ?
O5 P2 O3 Mn1 15.9(7) . . . 3_465 ?
O2 P2 O3 Mn1 141.4(4) . . . 3_465 ?
C1 P2 O3 Mn1 -104.6(5) . . . 3_465 ?
Mn2 P2 O3 Mn1 141.9(6) 3_475 . . 3_465 ?
O5 P2 O3 Mn2 -126.0(4) . . . 3_475 ?
O2 P2 O3 Mn2 -0.6(5) . . . 3_475 ?
C1 P2 O3 Mn2 113.5(4) . . . 3_475 ?
O1 P1 O4 Mn2 -0.6(7) . . . 1_545 ?
O12 P1 O4 Mn2 -123.9(4) . . . 1_545 ?
C2 P1 O4 Mn2 123.8(5) . . . 1_545 ?
Mn1 P1 O4 Mn2 -127.8(5) 3_465 . . 1_545 ?
O1 P1 O4 Mn1 127.2(5) . . . 3_465 ?
O12 P1 O4 Mn1 3.9(4) . . . 3_465 ?
C2 P1 O4 Mn1 -108.4(4) . . . 3_465 ?
O3 P2 O5 Mn2 50.4(5) . . . . ?
O2 P2 O5 Mn2 -71.5(5) . . . . ?
C1 P2 O5 Mn2 166.8(4) . . . . ?
Mn2 P2 O5 Mn2 -6.4(5) 3_475 . . . ?
O12 Mn2 O5 P2 -51.1(4) . . . . ?
O4 Mn2 O5 P2 57.1(4) 1_565 . . . ?
O11 Mn2 O5 P2 171.1(16) . . . . ?
O3 Mn2 O5 P2 155.4(4) 3_575 . . . ?
O2 Mn2 O5 P2 -140.7(4) 3_575 . . . ?
P2 Mn2 O5 P2 -172.8(4) 3_575 . . . ?
O1 P1 O12 Mn2 21.2(7) . . . . ?
O4 P1 O12 Mn2 143.4(4) . . . . ?
C2 P1 O12 Mn2 -99.1(5) . . . . ?
Mn1 P1 O12 Mn2 147.6(6) 3_465 . . . ?
O1 P1 O12 Mn1 -126.4(4) . . . 3_465 ?
O4 P1 O12 Mn1 -4.2(5) . . . 3_465 ?
C2 P1 O12 Mn1 113.3(4) . . . 3_465 ?
O5 Mn2 O12 P1 -145.8(5) . . . . ?
O4 Mn2 O12 P1 121.1(4) 1_565 . . . ?
O11 Mn2 O12 P1 30.1(5) . . . . ?
O3 Mn2 O12 P1 -58.9(9) 3_575 . . . ?
O2 Mn2 O12 P1 -61.6(5) 3_575 . . . ?
P2 Mn2 O12 P1 -61.0(5) 3_575 . . . ?
O5 Mn2 O12 Mn1 -5.4(4) . . . 3_465 ?
O4 Mn2 O12 Mn1 -98.5(4) 1_565 . . 3_465 ?
O11 Mn2 O12 Mn1 170.5(4) . . . 3_465 ?
O3 Mn2 O12 Mn1 81.5(6) 3_575 . . 3_465 ?
O2 Mn2 O12 Mn1 78.8(3) 3_575 . . 3_465 ?
P2 Mn2 O12 Mn1 79.4(4) 3_575 . . 3_465 ?
